data_7225952
loop_
_publ_author_name
'Hu, Fangzhong'
'Yang, Xiaobing'
'Wang, Yang'
'Kan, Xiaoli'
'Yang, Chi Ming'
'Liu, Jiahui'
'Liu, Pei'
'Zhang, qichun'

_publ_section_title
;
 Base-promoted intramolecular cyclization of N-alkyl, N-propargylic
 \b-enaminones for the synthesis of polysubstituted pyrroles
;
_journal_name_full 'RSC Adv.'
_journal_paper_doi 10.1039/C6RA14897B
_journal_year 2016
_chemical_formula_sum 'C20 H19 N O'
_chemical_formula_weight 289.36
_chemical_name_systematic
; 
 ? 
;
_space_group_IT_number 2
_symmetry_cell_setting triclinic
_symmetry_space_group_name_Hall '-P 1'
_symmetry_space_group_name_H-M 'P -1'
_atom_sites_solution_hydrogens geom
_atom_sites_solution_primary direct
_atom_sites_solution_secondary difmap
_audit_creation_method SHELXL-97
_audit_update_record
;
2016-03-28 deposited with the CCDC.
2016-07-14 downloaded from the CCDC.
;
_cell_angle_alpha 113.95(3)
_cell_angle_beta 96.34(3)
_cell_angle_gamma 106.00(3)
_cell_formula_units_Z 2
_cell_length_a 8.4198(17)
_cell_length_b 9.6730(19)
_cell_length_c 11.146(2)
_cell_measurement_reflns_used 2146
_cell_measurement_temperature 113(2)
_cell_measurement_theta_max 27.9103
_cell_measurement_theta_min 2.0668
_cell_volume 771.5(4)
_computing_cell_refinement crystalclear
_computing_data_collection crystalclear
_computing_data_reduction crystalclear
_computing_molecular_graphics 'Bruker SHELXTL'
_computing_publication_material 'Bruker SHELXTL'
_computing_structure_refinement 'SHELXL-97 (Sheldrick, 1997)'
_computing_structure_solution 'SHELXS-97 (Sheldrick, 1990)'
_diffrn_ambient_temperature 113(2)
_diffrn_measured_fraction_theta_full 0.942
_diffrn_measured_fraction_theta_max 0.942
_diffrn_measurement_device_type 'rigaku saturn'
_diffrn_measurement_method '\w scans'
_diffrn_radiation_monochromator confocal
_diffrn_radiation_source 'rotating anode'
_diffrn_radiation_type MoK\a
_diffrn_radiation_wavelength 0.71073
_diffrn_reflns_av_R_equivalents 0.0344
_diffrn_reflns_av_sigmaI/netI 0.0550
_diffrn_reflns_limit_h_max 10
_diffrn_reflns_limit_h_min -11
_diffrn_reflns_limit_k_max 12
_diffrn_reflns_limit_k_min -12
_diffrn_reflns_limit_l_max 14
_diffrn_reflns_limit_l_min -13
_diffrn_reflns_number 7158
_diffrn_reflns_theta_full 27.96
_diffrn_reflns_theta_max 27.96
_diffrn_reflns_theta_min 2.07
_diffrn_standards_decay_% 0
_diffrn_standards_interval_count 0
_diffrn_standards_interval_time 0
_diffrn_standards_number 0
_exptl_absorpt_coefficient_mu 0.076
_exptl_absorpt_correction_T_max 0.9909
_exptl_absorpt_correction_T_min 0.9849
_exptl_absorpt_correction_type multi-scan
_exptl_absorpt_process_details crystalclear
_exptl_crystal_colour colorless
_exptl_crystal_density_diffrn 1.246
_exptl_crystal_density_method 'not measured'
_exptl_crystal_description block
_exptl_crystal_F_000 308
_exptl_crystal_size_max 0.20
_exptl_crystal_size_mid 0.18
_exptl_crystal_size_min 0.12
_refine_diff_density_max 0.283
_refine_diff_density_min -0.202
_refine_diff_density_rms 0.047
_refine_ls_extinction_coef 0.153(11)
_refine_ls_extinction_expression Fc^*^=kFc[1+0.001xFc^2^\l^3^/sin(2\q)]^-1/4^
_refine_ls_extinction_method SHELXL
_refine_ls_goodness_of_fit_ref 1.062
_refine_ls_hydrogen_treatment constr
_refine_ls_matrix_type full
_refine_ls_number_parameters 202
_refine_ls_number_reflns 3498
_refine_ls_number_restraints 0
_refine_ls_restrained_S_all 1.062
_refine_ls_R_factor_all 0.0539
_refine_ls_R_factor_gt 0.0378
_refine_ls_shift/su_max 0.005
_refine_ls_shift/su_mean 0.001
_refine_ls_structure_factor_coef Fsqd
_refine_ls_weighting_details 'calc w=1/[\s^2^(Fo^2^)+(0.0520P)^2^+0.0000P] where P=(Fo^2^+2Fc^2^)/3'
_refine_ls_weighting_scheme calc
_refine_ls_wR_factor_gt 0.0943
_refine_ls_wR_factor_ref 0.1021
_reflns_number_gt 2434
_reflns_number_total 3498
_reflns_threshold_expression >2sigma(I)
_cod_data_source_file c6ra14897b2.cif
_cod_data_source_block r141219c1
_cod_depositor_comments
;
The following automatic conversions were performed:

'_symmetry_cell_setting' value 'Triclinic' changed to 'triclinic'
according to
/usr/data/users/saulius/crontab/automatic-downloads/rss-feeds/RSC/lib/dictionaries/cif_core.dic
dictionary named 'cif_core.dic' version 2.4.2 from 2011-04-26.

'_exptl_absorpt_correction_type' value 'MULTI-SCAN' changed to
'multi-scan' according to
/usr/data/users/saulius/crontab/automatic-downloads/rss-feeds/RSC/lib/dictionaries/cif_core.dic
dictionary named 'cif_core.dic' version 2.4.2 from 2011-04-26.

'_refine_ls_hydrogen_treatment' value 'CONSTR' changed to 'constr'
according to
/usr/data/users/saulius/crontab/automatic-downloads/rss-feeds/RSC/lib/dictionaries/cif_core.dic
dictionary named 'cif_core.dic' version 2.4.2 from 2011-04-26.

Automatic conversion script
Id: cif_fix_values 4268 2015-11-12 08:31:59Z antanas 
;
_cod_original_cell_volume 771.4(3)
_cod_original_sg_symbol_H-M P-1
_cod_database_code 7225952

loop_
_symmetry_equiv_pos_as_xyz
'x, y, z'
'-x, -y, -z'

loop_
_atom_site_label
_atom_site_type_symbol
_atom_site_fract_x
_atom_site_fract_y
_atom_site_fract_z
_atom_site_U_iso_or_equiv
_atom_site_adp_type
_atom_site_occupancy
_atom_site_symmetry_multiplicity
_atom_site_calc_flag
_atom_site_refinement_flags
O1 O 0.31544(10) 0.51154(9) -0.27170(8) 0.0211(2) Uani 1 1 d .
N1 N 0.45897(13) 0.74811(11) 0.18465(9) 0.0185(2) Uani 1 1 d .
C1 C 0.63522(16) 0.61354(14) -0.32410(12) 0.0207(3) Uani 1 1 d .
H1 H 0.5642 0.5047 -0.3832 0.025 Uiso 1 1 calc R
C2 C 0.77796(16) 0.68578(14) -0.35787(12) 0.0234(3) Uani 1 1 d .
H2 H 0.8046 0.6263 -0.4396 0.028 Uiso 1 1 calc R
C3 C 0.88154(16) 0.84446(14) -0.27242(12) 0.0218(3) Uani 1 1 d .
H3 H 0.9804 0.8933 -0.2948 0.026 Uiso 1 1 calc R
C4 C 0.84118(16) 0.93214(14) -0.15432(12) 0.0218(3) Uani 1 1 d .
H4 H 0.9112 1.0417 -0.0967 0.026 Uiso 1 1 calc R
C5 C 0.69848(15) 0.86021(13) -0.11987(11) 0.0190(3) Uani 1 1 d .
H5 H 0.6713 0.9208 -0.0388 0.023 Uiso 1 1 calc R
C6 C 0.59523(15) 0.69964(13) -0.20391(11) 0.0168(3) Uani 1 1 d .
C7 C 0.43417(15) 0.61980(13) -0.17513(11) 0.0167(3) Uani 1 1 d .
C8 C 0.41606(14) 0.67323(13) -0.03636(11) 0.0168(3) Uani 1 1 d .
C9 C 0.53875(15) 0.72103(13) 0.08128(11) 0.0166(3) Uani 1 1 d .
C10 C 0.72074(15) 0.73140(14) 0.10394(12) 0.0197(3) Uani 1 1 d .
H10A H 0.7958 0.8452 0.1517 0.030 Uiso 1 1 calc R
H10B H 0.7459 0.6788 0.0163 0.030 Uiso 1 1 calc R
H10C H 0.7399 0.6770 0.1587 0.030 Uiso 1 1 calc R
C11 C 0.28936(15) 0.72129(14) 0.13566(12) 0.0217(3) Uani 1 1 d .
H11 H 0.2087 0.7353 0.1886 0.026 Uiso 1 1 calc R
C12 C 0.25632(15) 0.67162(13) -0.00051(12) 0.0196(3) Uani 1 1 d .
C13 C 0.08861(16) 0.63016(16) -0.09273(13) 0.0287(3) Uani 1 1 d .
H13A H 0.0042 0.6467 -0.0396 0.043 Uiso 1 1 calc R
H13B H 0.0495 0.5168 -0.1614 0.043 Uiso 1 1 calc R
H13C H 0.1024 0.6998 -0.1376 0.043 Uiso 1 1 calc R
C14 C 0.54036(16) 0.80684(13) 0.32705(11) 0.0206(3) Uani 1 1 d .
H14A H 0.6066 0.7390 0.3338 0.025 Uiso 1 1 calc R
H14B H 0.4507 0.7947 0.3763 0.025 Uiso 1 1 calc R
C15 C 0.65839(15) 0.98197(13) 0.39514(11) 0.0171(3) Uani 1 1 d .
C16 C 0.62704(16) 1.09423(14) 0.35764(11) 0.0210(3) Uani 1 1 d .
H16 H 0.5311 1.0610 0.2857 0.025 Uiso 1 1 calc R
C17 C 0.73490(16) 1.25459(14) 0.42451(12) 0.0230(3) Uani 1 1 d .
H17 H 0.7125 1.3307 0.3983 0.028 Uiso 1 1 calc R
C18 C 0.87586(16) 1.30461(14) 0.52989(12) 0.0227(3) Uani 1 1 d .
H18 H 0.9493 1.4147 0.5759 0.027 Uiso 1 1 calc R
C19 C 0.90848(16) 1.19313(14) 0.56727(11) 0.0230(3) Uani 1 1 d .
H19 H 1.0052 1.2262 0.6385 0.028 Uiso 1 1 calc R
C20 C 0.79968(16) 1.03286(15) 0.50051(12) 0.0211(3) Uani 1 1 d .
H20 H 0.8220 0.9569 0.5271 0.025 Uiso 1 1 calc R

loop_
_atom_site_aniso_label
_atom_site_aniso_U_11
_atom_site_aniso_U_22
_atom_site_aniso_U_33
_atom_site_aniso_U_23
_atom_site_aniso_U_13
_atom_site_aniso_U_12
O1 0.0214(4) 0.0189(4) 0.0168(4) 0.0054(3) 0.0027(3) 0.0033(4)
N1 0.0203(5) 0.0175(5) 0.0138(5) 0.0048(4) 0.0065(4) 0.0038(4)
C1 0.0252(6) 0.0170(6) 0.0178(6) 0.0070(5) 0.0060(5) 0.0058(5)
C2 0.0291(7) 0.0226(6) 0.0186(6) 0.0080(5) 0.0111(5) 0.0097(6)
C3 0.0201(6) 0.0250(7) 0.0233(6) 0.0147(5) 0.0079(5) 0.0057(5)
C4 0.0233(6) 0.0181(6) 0.0195(6) 0.0081(5) 0.0023(5) 0.0026(5)
C5 0.0237(6) 0.0180(6) 0.0151(6) 0.0070(5) 0.0050(5) 0.0076(5)
C6 0.0203(6) 0.0179(6) 0.0147(5) 0.0092(5) 0.0041(5) 0.0075(5)
C7 0.0216(6) 0.0131(6) 0.0168(6) 0.0068(5) 0.0049(5) 0.0080(5)
C8 0.0181(6) 0.0128(6) 0.0171(6) 0.0051(5) 0.0057(5) 0.0043(5)
C9 0.0199(6) 0.0126(6) 0.0150(5) 0.0053(4) 0.0073(5) 0.0032(5)
C10 0.0198(6) 0.0218(6) 0.0177(6) 0.0094(5) 0.0053(5) 0.0066(5)
C11 0.0191(6) 0.0193(6) 0.0212(6) 0.0044(5) 0.0091(5) 0.0047(5)
C12 0.0179(6) 0.0152(6) 0.0204(6) 0.0039(5) 0.0062(5) 0.0041(5)
C13 0.0186(6) 0.0301(7) 0.0279(7) 0.0052(6) 0.0056(5) 0.0075(6)
C14 0.0290(7) 0.0180(6) 0.0132(5) 0.0062(5) 0.0080(5) 0.0064(5)
C15 0.0212(6) 0.0190(6) 0.0122(5) 0.0065(5) 0.0074(5) 0.0083(5)
C16 0.0241(6) 0.0221(6) 0.0154(6) 0.0083(5) 0.0021(5) 0.0076(5)
C17 0.0303(7) 0.0195(6) 0.0201(6) 0.0099(5) 0.0061(5) 0.0087(5)
C18 0.0240(6) 0.0194(6) 0.0182(6) 0.0046(5) 0.0066(5) 0.0039(5)
C19 0.0195(6) 0.0287(7) 0.0158(6) 0.0062(5) 0.0028(5) 0.0082(5)
C20 0.0264(7) 0.0248(6) 0.0172(6) 0.0108(5) 0.0078(5) 0.0137(5)

loop_
_atom_type_symbol
_atom_type_description
_atom_type_scat_dispersion_real
_atom_type_scat_dispersion_imag
_atom_type_scat_source
C C 0.0033 0.0016 'International Tables Vol C Tables 4.2.6.8 and 6.1.1.4'
H H 0.0000 0.0000 'International Tables Vol C Tables 4.2.6.8 and 6.1.1.4'
N N 0.0061 0.0033 'International Tables Vol C Tables 4.2.6.8 and 6.1.1.4'
O O 0.0106 0.0060 'International Tables Vol C Tables 4.2.6.8 and 6.1.1.4'

loop_
_geom_angle_atom_site_label_1
_geom_angle_atom_site_label_2
_geom_angle_atom_site_label_3
_geom_angle
C9 N1 C11 109.71(10)
C9 N1 C14 125.90(10)
C11 N1 C14 124.26(10)
C2 C1 C6 120.48(11)
C2 C1 H1 119.8
C6 C1 H1 119.8
C3 C2 C1 120.00(11)
C3 C2 H2 120.0
C1 C2 H2 120.0
C2 C3 C4 120.04(11)
C2 C3 H3 120.0
C4 C3 H3 120.0
C3 C4 C5 120.18(12)
C3 C4 H4 119.9
C5 C4 H4 119.9
C4 C5 C6 120.21(11)
C4 C5 H5 119.9
C6 C5 H5 119.9
C5 C6 C1 119.07(11)
C5 C6 C7 122.07(10)
C1 C6 C7 118.68(11)
O1 C7 C8 120.67(10)
O1 C7 C6 118.60(10)
C8 C7 C6 120.70(10)
C9 C8 C12 107.77(10)
C9 C8 C7 128.32(11)
C12 C8 C7 123.73(11)
N1 C9 C8 107.04(10)
N1 C9 C10 121.07(11)
C8 C9 C10 131.66(10)
C9 C10 H10A 109.5
C9 C10 H10B 109.5
H10A C10 H10B 109.5
C9 C10 H10C 109.5
H10A C10 H10C 109.5
H10B C10 H10C 109.5
C12 C11 N1 109.19(11)
C12 C11 H11 125.4
N1 C11 H11 125.4
C11 C12 C8 106.24(11)
C11 C12 C13 126.47(11)
C8 C12 C13 127.25(11)
C12 C13 H13A 109.5
C12 C13 H13B 109.5
H13A C13 H13B 109.5
C12 C13 H13C 109.5
H13A C13 H13C 109.5
H13B C13 H13C 109.5
N1 C14 C15 113.32(10)
N1 C14 H14A 108.9
C15 C14 H14A 108.9
N1 C14 H14B 108.9
C15 C14 H14B 108.9
H14A C14 H14B 107.7
C16 C15 C20 118.99(11)
C16 C15 C14 121.77(11)
C20 C15 C14 119.22(11)
C17 C16 C15 120.37(12)
C17 C16 H16 119.8
C15 C16 H16 119.8
C16 C17 C18 120.31(12)
C16 C17 H17 119.8
C18 C17 H17 119.8
C19 C18 C17 119.63(12)
C19 C18 H18 120.2
C17 C18 H18 120.2
C18 C19 C20 119.88(12)
C18 C19 H19 120.1
C20 C19 H19 120.1
C19 C20 C15 120.83(12)
C19 C20 H20 119.6
C15 C20 H20 119.6

loop_
_geom_bond_atom_site_label_1
_geom_bond_atom_site_label_2
_geom_bond_distance
O1 C7 1.2346(15)
N1 C9 1.3675(14)
N1 C11 1.3832(16)
N1 C14 1.4574(16)
C1 C2 1.3873(17)
C1 C6 1.3964(16)
C1 H1 0.9500
C2 C3 1.3838(18)
C2 H2 0.9500
C3 C4 1.3852(17)
C3 H3 0.9500
C4 C5 1.3903(16)
C4 H4 0.9500
C5 C6 1.3928(18)
C5 H5 0.9500
C6 C7 1.5027(16)
C7 C8 1.4592(15)
C8 C9 1.3948(17)
C8 C12 1.4426(16)
C9 C10 1.4937(17)
C10 H10A 0.9800
C10 H10B 0.9800
C10 H10C 0.9800
C11 C12 1.3611(17)
C11 H11 0.9500
C12 C13 1.4978(18)
C13 H13A 0.9800
C13 H13B 0.9800
C13 H13C 0.9800
C14 C15 1.5147(18)
C14 H14A 0.9900
C14 H14B 0.9900
C15 C16 1.3876(16)
C15 C20 1.3914(18)
C16 C17 1.3862(18)
C16 H16 0.9500
C17 C18 1.3914(18)
C17 H17 0.9500
C18 C19 1.3837(17)
C18 H18 0.9500
C19 C20 1.3878(18)
C19 H19 0.9500
C20 H20 0.9500

loop_
_geom_torsion_atom_site_label_1
_geom_torsion_atom_site_label_2
_geom_torsion_atom_site_label_3
_geom_torsion_atom_site_label_4
_geom_torsion
C6 C1 C2 C3 -0.23(19)
C1 C2 C3 C4 -1.11(19)
C2 C3 C4 C5 1.25(18)
C3 C4 C5 C6 -0.03(18)
C4 C5 C6 C1 -1.29(18)
C4 C5 C6 C7 -176.32(10)
C2 C1 C6 C5 1.43(18)
C2 C1 C6 C7 176.63(11)
C5 C6 C7 O1 149.64(12)
C1 C6 C7 O1 -25.41(16)
C5 C6 C7 C8 -28.07(16)
C1 C6 C7 C8 156.88(11)
O1 C7 C8 C9 143.22(12)
C6 C7 C8 C9 -39.11(16)
O1 C7 C8 C12 -31.20(16)
C6 C7 C8 C12 146.47(11)
C11 N1 C9 C8 -1.03(12)
C14 N1 C9 C8 -177.18(10)
C11 N1 C9 C10 -176.25(10)
C14 N1 C9 C10 7.60(16)
C12 C8 C9 N1 -0.19(12)
C7 C8 C9 N1 -175.32(10)
C12 C8 C9 C10 174.32(11)
C7 C8 C9 C10 -0.8(2)
C9 N1 C11 C12 1.94(13)
C14 N1 C11 C12 178.16(10)
N1 C11 C12 C8 -1.98(13)
N1 C11 C12 C13 -179.81(11)
C9 C8 C12 C11 1.34(13)
C7 C8 C12 C11 176.75(10)
C9 C8 C12 C13 179.16(11)
C7 C8 C12 C13 -5.43(18)
C9 N1 C14 C15 69.82(15)
C11 N1 C14 C15 -105.80(13)
N1 C14 C15 C16 32.08(15)
N1 C14 C15 C20 -149.62(11)
C20 C15 C16 C17 -0.12(17)
C14 C15 C16 C17 178.18(11)
C15 C16 C17 C18 0.06(18)
C16 C17 C18 C19 0.34(18)
C17 C18 C19 C20 -0.66(17)
C18 C19 C20 C15 0.61(17)
C16 C15 C20 C19 -0.21(17)
C14 C15 C20 C19 -178.56(10)
